data_1554761
loop_
_publ_author_name
'Song, Zehua'
'Wang, Guotong'
'Li, Wei'
'Li, Shengkun'

_publ_section_title
;
 Innate pharmacophore assisted selective C--H functionalization to
 therapeutically important nicotinamides
;
_journal_issue 10
_journal_name_full 'Organic Chemistry Frontiers'
_journal_page_first 1613
_journal_paper_doi 10.1039/C9QO00170K
_journal_volume 6
_journal_year 2019
_chemical_formula_moiety 'C22 H19 N3 O4'
_chemical_formula_sum 'C22 H19 N3 O4'
_chemical_formula_weight 389.40
_space_group_crystal_system monoclinic
_space_group_IT_number 14
_space_group_name_Hall '-P 2ybc'
_space_group_name_H-M_alt 'P 1 21/c 1'
_atom_sites_solution_hydrogens geom
_atom_sites_solution_primary dual
_audit_creation_date 2017-10-11
_audit_creation_method
;
Olex2 1.2
(compiled 2017.08.10 svn.r3458 for OlexSys, GUI svn.r5381)
;
_audit_update_record
;
2018-08-28 deposited with the CCDC.	2019-03-25 downloaded from the CCDC.
;
_cell_angle_alpha 90
_cell_angle_beta 92.210(2)
_cell_angle_gamma 90
_cell_formula_units_Z 4
_cell_length_a 8.75620(10)
_cell_length_b 23.4732(3)
_cell_length_c 8.8632(2)
_cell_measurement_reflns_used 5091
_cell_measurement_temperature 150.00(10)
_cell_measurement_theta_max 73.4550
_cell_measurement_theta_min 5.0310
_cell_volume 1820.35(5)
_computing_cell_refinement 'CrysAlisPro 1.171.39.28b (Rigaku OD, 2015)'
_computing_data_collection 'CrysAlisPro 1.171.39.28b (Rigaku OD, 2015)'
_computing_data_reduction 'CrysAlisPro 1.171.39.28b (Rigaku OD, 2015)'
_computing_molecular_graphics 'Olex2 (Dolomanov et al., 2009)'
_computing_publication_material 'Olex2 (Dolomanov et al., 2009)'
_computing_structure_refinement 'ShelXL (Sheldrick, 2015)'
_computing_structure_solution 'ShelXT (Sheldrick, 2015)'
_diffrn_ambient_environment N~2~
_diffrn_ambient_temperature 150.00(10)
_diffrn_detector 'CCD plate'
_diffrn_measured_fraction_theta_full 0.998
_diffrn_measured_fraction_theta_max 0.975
_diffrn_measurement_details
;
List of Runs (angles in degrees, time in seconds):

  # Type    Start    End  Width  t~exp~   \w     \q     \k     \f   Frames
#--------------------------------------------------------------------------
  1  \w    -80.00  15.00   0.50    0.50    --    0.00 -57.00 -60.00  190
  2  \w    -12.00  14.00   0.50    0.50    --    0.00 -38.00-150.00   52
  3  \w    -78.00 -28.00   0.50    0.50    --    0.00 -38.00-150.00  100
  4  \w      6.00  99.00   0.50    0.80    --   95.20 -30.00-150.00  186
  5  \w     13.00  90.00   0.50    0.80    --   95.20 -15.00-150.00  154
  6  \w     32.00  67.00   0.50    0.80    --   95.20 -30.00 120.00   70
  7  \w     76.00 105.00   0.50    0.80    --   95.20 -82.00 150.00   58
  8  \w      7.00 127.00   0.50    0.80    --   95.20 -82.00-150.00  240
  9  \w      8.00 108.00   0.50    0.80    --   95.20 -30.00 -60.00  200
 10  \w     13.00 111.00   0.50    0.80    --   95.20 -61.00-150.00  196
;
_diffrn_measurement_device 'four-circle diffractometer'
_diffrn_measurement_device_type 'XtaLAB AFC12 (RINC): Kappa dual home/near'
_diffrn_measurement_method '\w scans'
_diffrn_orient_matrix_type 'CrysAlisPro convention (1999,Acta A55,543-557)'
_diffrn_orient_matrix_UB_11 0.0802339000
_diffrn_orient_matrix_UB_12 0.0111828000
_diffrn_orient_matrix_UB_13 -0.1488085000
_diffrn_orient_matrix_UB_21 0.1524073000
_diffrn_orient_matrix_UB_22 0.0094403000
_diffrn_orient_matrix_UB_23 0.0892019000
_diffrn_orient_matrix_UB_31 0.0364714000
_diffrn_orient_matrix_UB_32 -0.0639734000
_diffrn_orient_matrix_UB_33 -0.0128658000
_diffrn_radiation_monochromator graphite
_diffrn_radiation_probe x-ray
_diffrn_radiation_type CuK\a
_diffrn_radiation_wavelength 1.54184
_diffrn_reflns_av_R_equivalents 0.0255
_diffrn_reflns_av_unetI/netI 0.0280
_diffrn_reflns_Laue_measured_fraction_full 0.998
_diffrn_reflns_Laue_measured_fraction_max 0.975
_diffrn_reflns_limit_h_max 10
_diffrn_reflns_limit_h_min -10
_diffrn_reflns_limit_k_max 14
_diffrn_reflns_limit_k_min -28
_diffrn_reflns_limit_l_max 10
_diffrn_reflns_limit_l_min -10
_diffrn_reflns_number 9852
_diffrn_reflns_point_group_measured_fraction_full 0.998
_diffrn_reflns_point_group_measured_fraction_max 0.975
_diffrn_reflns_theta_full 67.684
_diffrn_reflns_theta_max 73.984
_diffrn_reflns_theta_min 3.766
_diffrn_source 'fine-focus sealed X-ray tube'
_diffrn_source_type 'Enhance (Cu) X-ray Source'
_exptl_absorpt_coefficient_mu 0.819
_exptl_absorpt_correction_T_max 1.00000
_exptl_absorpt_correction_T_min 0.70619
_exptl_absorpt_correction_type multi-scan
_exptl_absorpt_process_details
;
CrysAlisPro 1.171.39.28b (Rigaku Oxford Diffraction, 2015)
Empirical absorption correction using spherical harmonics,
 implemented in SCALE3 ABSPACK scaling algorithm.
;
_exptl_crystal_colour colorless
_exptl_crystal_density_diffrn 1.421
_exptl_crystal_description block
_exptl_crystal_F_000 816
_exptl_crystal_size_max 0.14
_exptl_crystal_size_mid 0.12
_exptl_crystal_size_min 0.1
_refine_diff_density_max 0.160
_refine_diff_density_min -0.271
_refine_diff_density_rms 0.054
_refine_ls_extinction_method none
_refine_ls_goodness_of_fit_ref 1.094
_refine_ls_hydrogen_treatment constr
_refine_ls_matrix_type full
_refine_ls_number_parameters 263
_refine_ls_number_reflns 3593
_refine_ls_number_restraints 0
_refine_ls_restrained_S_all 1.094
_refine_ls_R_factor_all 0.0435
_refine_ls_R_factor_gt 0.0382
_refine_ls_shift/su_max 0.001
_refine_ls_shift/su_mean 0.000
_refine_ls_structure_factor_coef Fsqd
_refine_ls_weighting_details 'w=1/[\s^2^(Fo^2^)+(0.0435P)^2^+0.5484P] where P=(Fo^2^+2Fc^2^)/3'
_refine_ls_weighting_scheme calc
_refine_ls_wR_factor_gt 0.0967
_refine_ls_wR_factor_ref 0.0990
_reflns_Friedel_coverage 0.000
_reflns_number_gt 3180
_reflns_number_total 3593
_reflns_threshold_expression 'I > 2\s(I)'
_cod_data_source_file c9qo00170k2.cif
_cod_data_source_block e0-6-2-4
_cod_database_code 1554761
_shelx_shelxl_version_number 2017/1
_shelx_space_group_comment
;
The symmetry employed for this shelxl refinement is uniquely defined
by the following loop, which should always be used as a source of
symmetry information in preference to the above space-group names.
They are only intended as comments.
;
_shelx_estimated_absorpt_t_max 0.923
_shelx_estimated_absorpt_t_min 0.894
_reflns_odcompleteness_completeness 99.70
_reflns_odcompleteness_iscentric 1
_reflns_odcompleteness_theta 66.97
_olex2_refinement_description
;
1. Fixed Uiso
 At 1.2 times of:
  All C(H) groups, All C(H,H) groups, All N(H) groups
 At 1.5 times of:
  All C(H,H,H) groups
2.a Secondary CH2 refined with riding coordinates:
 C15(H15A,H15B), C14(H14A,H14B)
2.b Aromatic/amide H refined with riding coordinates:
 N2(H2), C17(H17), C18(H18), C4(H4), C8(H8), C11(H11), C9(H9), C21(H21),
 C20(H20), C10(H10), C2(H2A), C3(H3)
2.c Idealised Me refined as rotating group:
 C22(H22A,H22B,H22C)
;
_olex2_submission_special_instructions 'No special instructions were received'
_oxdiff_exptl_absorpt_empirical_details
;
Empirical correction (ABSPACK) includes:
- Absorption correction using spherical harmonics
- Frame scaling
;
_oxdiff_exptl_absorpt_empirical_full_max 1.371
_oxdiff_exptl_absorpt_empirical_full_min 0.670

loop_
_space_group_symop_operation_xyz
'x, y, z'
'-x, y+1/2, -z+1/2'
'-x, -y, -z'
'x, -y-1/2, z-1/2'

loop_
_atom_site_label
_atom_site_type_symbol
_atom_site_fract_x
_atom_site_fract_y
_atom_site_fract_z
_atom_site_U_iso_or_equiv
_atom_site_adp_type
_atom_site_occupancy
_atom_site_site_symmetry_order
_atom_site_calc_flag
_atom_site_refinement_flags_posn
O1 O 0.66800(11) 0.65487(4) 0.60124(11) 0.0306(2) Uani 1 1 d .
O4 O 0.95546(11) 0.68077(4) 1.16365(10) 0.0291(2) Uani 1 1 d .
O3 O 0.90988(11) 0.45250(4) 0.65098(10) 0.0308(2) Uani 1 1 d .
O2 O 0.43812(12) 0.59442(4) 0.22150(10) 0.0333(2) Uani 1 1 d .
N2 N 0.59709(12) 0.56122(5) 0.41241(12) 0.0237(2) Uani 1 1 d .
H2 H 0.629084 0.568201 0.503495 0.028 Uiso 1 1 calc R
N3 N 0.76252(13) 0.53095(5) 0.66631(12) 0.0277(3) Uani 1 1 d .
N1 N 0.22959(16) 0.71109(6) 0.47901(15) 0.0401(3) Uani 1 1 d .
C12 C 0.76378(14) 0.47819(6) 0.42778(14) 0.0239(3) Uani 1 1 d .
C6 C 0.49433(14) 0.59870(6) 0.34980(14) 0.0234(3) Uani 1 1 d .
C7 C 0.65676(14) 0.51218(5) 0.34409(14) 0.0229(3) Uani 1 1 d .
C19 C 0.87366(15) 0.67511(5) 1.02955(15) 0.0241(3) Uani 1 1 d .
C17 C 0.87625(15) 0.68761(6) 0.75959(15) 0.0261(3) Uani 1 1 d .
H17 H 0.925629 0.699332 0.673903 0.031 Uiso 1 1 calc R
C18 C 0.94704(15) 0.69305(6) 0.90142(15) 0.0260(3) Uani 1 1 d .
H18 H 1.044365 0.708818 0.911035 0.031 Uiso 1 1 calc R
C13 C 0.80958(14) 0.49031(6) 0.58596(15) 0.0239(3) Uani 1 1 d .
C5 C 0.44330(15) 0.64726(6) 0.44599(14) 0.0244(3) Uani 1 1 d .
C16 C 0.73119(15) 0.66450(6) 0.74746(15) 0.0260(3) Uani 1 1 d .
C4 C 0.29800(16) 0.66869(6) 0.40856(15) 0.0289(3) Uani 1 1 d .
H4 H 0.244538 0.651883 0.327506 0.035 Uiso 1 1 calc R
C1 C 0.52330(16) 0.67352(6) 0.56651(15) 0.0281(3) Uani 1 1 d .
C8 C 0.61461(15) 0.49551(6) 0.19677(15) 0.0268(3) Uani 1 1 d .
H8 H 0.544687 0.517319 0.140172 0.032 Uiso 1 1 calc R
C11 C 0.82507(16) 0.42993(6) 0.36022(16) 0.0283(3) Uani 1 1 d .
H11 H 0.896780 0.408055 0.414344 0.034 Uiso 1 1 calc R
C9 C 0.67579(16) 0.44688(6) 0.13412(15) 0.0287(3) Uani 1 1 d .
H9 H 0.645351 0.436211 0.036479 0.034 Uiso 1 1 calc R
C21 C 0.65575(16) 0.64748(6) 0.87320(16) 0.0306(3) Uani 1 1 d .
H21 H 0.557647 0.632434 0.862932 0.037 Uiso 1 1 calc R
C15 C 0.83504(16) 0.52443(6) 0.81784(15) 0.0287(3) Uani 1 1 d .
H15A H 0.758603 0.520699 0.893577 0.034 Uiso 1 1 calc R
H15B H 0.899736 0.556870 0.843029 0.034 Uiso 1 1 calc R
C20 C 0.72648(16) 0.65285(6) 1.01540(16) 0.0295(3) Uani 1 1 d .
H20 H 0.675761 0.641629 1.100763 0.035 Uiso 1 1 calc R
C14 C 0.93011(17) 0.46985(6) 0.80771(15) 0.0309(3) Uani 1 1 d .
H14A H 1.036918 0.477268 0.833551 0.037 Uiso 1 1 calc R
H14B H 0.892960 0.440746 0.874769 0.037 Uiso 1 1 calc R
C22 C 0.87962(17) 0.66588(6) 1.29809(15) 0.0318(3) Uani 1 1 d .
H22A H 0.854051 0.626112 1.295531 0.048 Uiso 1 1 calc GR
H22B H 0.787934 0.688032 1.304505 0.048 Uiso 1 1 calc GR
H22C H 0.945934 0.673498 1.384514 0.048 Uiso 1 1 calc GR
C10 C 0.78141(16) 0.41403(6) 0.21478(16) 0.0304(3) Uani 1 1 d .
H10 H 0.822578 0.381628 0.171703 0.036 Uiso 1 1 calc R
C2 C 0.45572(19) 0.71864(7) 0.64026(18) 0.0405(4) Uani 1 1 d .
H2A H 0.507278 0.737202 0.719692 0.049 Uiso 1 1 calc R
C3 C 0.3104(2) 0.73535(7) 0.59318(19) 0.0466(4) Uani 1 1 d .
H3 H 0.265744 0.765356 0.643982 0.056 Uiso 1 1 calc R

loop_
_atom_site_aniso_label
_atom_site_aniso_U_11
_atom_site_aniso_U_22
_atom_site_aniso_U_33
_atom_site_aniso_U_23
_atom_site_aniso_U_13
_atom_site_aniso_U_12
O1 0.0265(5) 0.0364(5) 0.0282(5) -0.0079(4) -0.0076(4) 0.0028(4)
O4 0.0274(5) 0.0358(5) 0.0237(5) -0.0019(4) -0.0028(4) -0.0029(4)
O3 0.0329(5) 0.0331(5) 0.0262(5) -0.0010(4) -0.0045(4) 0.0081(4)
O2 0.0370(6) 0.0400(6) 0.0223(5) -0.0047(4) -0.0069(4) 0.0088(4)
N2 0.0249(5) 0.0263(6) 0.0198(5) -0.0023(4) -0.0016(4) 0.0011(4)
N3 0.0307(6) 0.0307(6) 0.0216(5) 0.0003(5) -0.0009(4) 0.0024(5)
N1 0.0429(8) 0.0402(7) 0.0361(7) -0.0094(6) -0.0132(6) 0.0166(6)
C12 0.0224(6) 0.0256(6) 0.0240(6) 0.0008(5) 0.0028(5) -0.0028(5)
C6 0.0219(6) 0.0268(7) 0.0216(6) 0.0009(5) 0.0003(5) -0.0022(5)
C7 0.0209(6) 0.0248(6) 0.0230(6) -0.0007(5) 0.0031(5) -0.0025(5)
C19 0.0246(6) 0.0214(6) 0.0261(6) -0.0033(5) -0.0035(5) 0.0004(5)
C17 0.0283(7) 0.0231(6) 0.0269(7) -0.0013(5) 0.0004(5) -0.0013(5)
C18 0.0222(6) 0.0244(7) 0.0313(7) -0.0038(5) -0.0018(5) -0.0036(5)
C13 0.0209(6) 0.0255(7) 0.0251(6) 0.0030(5) 0.0009(5) -0.0005(5)
C5 0.0271(7) 0.0239(6) 0.0219(6) 0.0020(5) -0.0016(5) -0.0009(5)
C16 0.0260(7) 0.0246(6) 0.0268(7) -0.0055(5) -0.0060(5) 0.0014(5)
C4 0.0324(7) 0.0281(7) 0.0257(7) -0.0015(5) -0.0057(5) 0.0040(6)
C1 0.0283(7) 0.0285(7) 0.0270(7) 0.0003(5) -0.0053(5) 0.0023(5)
C8 0.0251(7) 0.0310(7) 0.0242(7) -0.0015(5) -0.0003(5) -0.0005(5)
C11 0.0269(7) 0.0288(7) 0.0294(7) 0.0008(6) 0.0027(5) 0.0021(5)
C9 0.0292(7) 0.0330(7) 0.0241(6) -0.0056(5) 0.0026(5) -0.0041(6)
C21 0.0224(7) 0.0348(8) 0.0343(7) -0.0051(6) -0.0022(5) -0.0050(5)
C15 0.0301(7) 0.0340(7) 0.0217(6) 0.0007(5) -0.0017(5) 0.0018(6)
C20 0.0265(7) 0.0332(7) 0.0289(7) -0.0017(6) 0.0030(5) -0.0034(5)
C14 0.0328(7) 0.0361(8) 0.0234(7) 0.0012(6) -0.0029(5) 0.0026(6)
C22 0.0350(8) 0.0348(8) 0.0256(7) 0.0002(6) 0.0000(6) 0.0006(6)
C10 0.0314(7) 0.0290(7) 0.0311(7) -0.0057(6) 0.0053(6) 0.0014(6)
C2 0.0468(9) 0.0369(8) 0.0364(8) -0.0137(7) -0.0157(7) 0.0109(7)
C3 0.0517(10) 0.0434(9) 0.0432(9) -0.0169(8) -0.0170(8) 0.0231(8)

loop_
_atom_type_symbol
_atom_type_description
_atom_type_scat_dispersion_real
_atom_type_scat_dispersion_imag
_atom_type_scat_source
C C 0.0181 0.0091 'International Tables Vol C Tables 4.2.6.8 and 6.1.1.4'
H H 0.0000 0.0000 'International Tables Vol C Tables 4.2.6.8 and 6.1.1.4'
N N 0.0311 0.0180 'International Tables Vol C Tables 4.2.6.8 and 6.1.1.4'
O O 0.0492 0.0322 'International Tables Vol C Tables 4.2.6.8 and 6.1.1.4'

loop_
_geom_angle_atom_site_label_1
_geom_angle_atom_site_label_2
_geom_angle_atom_site_label_3
_geom_angle
C1 O1 C16 119.00(10)
C19 O4 C22 117.07(11)
C13 O3 C14 105.97(10)
C6 N2 H2 116.5
C6 N2 C7 127.04(11)
C7 N2 H2 116.5
C13 N3 C15 107.22(11)
C4 N1 C3 116.02(13)
C7 C12 C13 122.69(12)
C11 C12 C7 119.25(12)
C11 C12 C13 118.02(12)
O2 C6 N2 124.10(12)
O2 C6 C5 118.12(12)
N2 C6 C5 117.75(11)
N2 C7 C12 118.87(11)
C8 C7 N2 122.71(12)
C8 C7 C12 118.42(12)
O4 C19 C18 115.86(11)
O4 C19 C20 124.46(12)
C18 C19 C20 119.68(12)
C18 C17 H17 120.5
C16 C17 H17 120.5
C16 C17 C18 118.98(13)
C19 C18 H18 119.7
C17 C18 C19 120.52(12)
C17 C18 H18 119.7
O3 C13 C12 115.17(11)
N3 C13 O3 118.09(12)
N3 C13 C12 126.72(12)
C4 C5 C6 115.27(11)
C4 C5 C1 116.61(12)
C1 C5 C6 128.12(12)
C17 C16 O1 117.53(12)
C21 C16 O1 121.00(12)
C21 C16 C17 121.29(12)
N1 C4 C5 125.52(13)
N1 C4 H4 117.2
C5 C4 H4 117.2
O1 C1 C5 117.68(12)
O1 C1 C2 123.18(12)
C2 C1 C5 119.07(13)
C7 C8 H8 119.6
C9 C8 C7 120.81(13)
C9 C8 H8 119.6
C12 C11 H11 119.3
C10 C11 C12 121.43(13)
C10 C11 H11 119.3
C8 C9 H9 119.6
C10 C9 C8 120.90(13)
C10 C9 H9 119.6
C16 C21 H21 120.1
C16 C21 C20 119.83(13)
C20 C21 H21 120.1
N3 C15 H15A 110.9
N3 C15 H15B 110.9
N3 C15 C14 104.47(11)
H15A C15 H15B 108.9
C14 C15 H15A 110.9
C14 C15 H15B 110.9
C19 C20 H20 120.2
C21 C20 C19 119.67(13)
C21 C20 H20 120.2
O3 C14 C15 104.13(10)
O3 C14 H14A 110.9
O3 C14 H14B 110.9
C15 C14 H14A 110.9
C15 C14 H14B 110.9
H14A C14 H14B 108.9
O4 C22 H22A 109.5
O4 C22 H22B 109.5
O4 C22 H22C 109.5
H22A C22 H22B 109.5
H22A C22 H22C 109.5
H22B C22 H22C 109.5
C11 C10 C9 119.17(13)
C11 C10 H10 120.4
C9 C10 H10 120.4
C1 C2 H2A 120.7
C3 C2 C1 118.62(14)
C3 C2 H2A 120.7
N1 C3 C2 124.14(14)
N1 C3 H3 117.9
C2 C3 H3 117.9

loop_
_geom_bond_atom_site_label_1
_geom_bond_atom_site_label_2
_geom_bond_distance
O1 C16 1.4077(15)
O1 C1 1.3645(16)
O4 C19 1.3703(15)
O4 C22 1.4297(16)
O3 C13 1.3609(16)
O3 C14 1.4518(16)
O2 C6 1.2256(15)
N2 H2 0.8600
N2 C6 1.3613(17)
N2 C7 1.4104(17)
N3 C13 1.2687(17)
N3 C15 1.4713(16)
N1 C4 1.3299(19)
N1 C3 1.339(2)
C12 C7 1.4182(18)
C12 C13 1.4710(18)
C12 C11 1.3981(19)
C6 C5 1.5018(18)
C7 C8 1.3990(18)
C19 C18 1.3915(19)
C19 C20 1.3918(19)
C17 H17 0.9300
C17 C18 1.3859(18)
C17 C16 1.3815(19)
C18 H18 0.9300
C5 C4 1.3961(19)
C5 C1 1.3978(18)
C16 C21 1.376(2)
C4 H4 0.9300
C1 C2 1.389(2)
C8 H8 0.9300
C8 C9 1.3861(19)
C11 H11 0.9300
C11 C10 1.3817(19)
C9 H9 0.9300
C9 C10 1.382(2)
C21 H21 0.9300
C21 C20 1.3884(19)
C15 H15A 0.9700
C15 H15B 0.9700
C15 C14 1.532(2)
C20 H20 0.9300
C14 H14A 0.9700
C14 H14B 0.9700
C22 H22A 0.9600
C22 H22B 0.9600
C22 H22C 0.9600
C10 H10 0.9300
C2 H2A 0.9300
C2 C3 1.381(2)
C3 H3 0.9300
